data_2221135
loop_
_publ_author_name
'Jin, Xia'
'Li, Jin Min'

_publ_section_title
;
 2,2'-(1,10-Phenanthrolin-2-ylimino)diethanol
;
_journal_coeditor_code LH2772
_journal_issue 3
_journal_name_full 'Acta Crystallographica Section E'
_journal_page_first o541
_journal_paper_doi 10.1107/S1600536809004929
_journal_volume 65
_journal_year 2009
_chemical_formula_iupac 'C16 H17 N3 O2'
_chemical_formula_moiety 'C16 H17 N3 O2'
_chemical_formula_sum 'C16 H17 N3 O2'
_chemical_formula_weight 283.33
_chemical_name_systematic
;
2,2'-(1,10-Phenanthrolin-2-ylimino)diethanol
;
_space_group_IT_number 14
_symmetry_cell_setting monoclinic
_symmetry_space_group_name_Hall '-P 2ybc'
_symmetry_space_group_name_H-M 'P 1 21/c 1'
_atom_sites_solution_hydrogens geom
_atom_sites_solution_primary direct
_atom_sites_solution_secondary difmap
_audit_creation_method SHELXL-97
_cell_angle_alpha 90.00
_cell_angle_beta 93.523(3)
_cell_angle_gamma 90.00
_cell_formula_units_Z 4
_cell_length_a 4.8480(10)
_cell_length_b 14.854(3)
_cell_length_c 18.858(4)
_cell_measurement_reflns_used 2381
_cell_measurement_temperature 298(2)
_cell_measurement_theta_max 27.2615
_cell_measurement_theta_min 2.562
_cell_volume 1355.4(5)
_computing_cell_refinement 'SAINT (Bruker, 1997)'
_computing_data_collection 'SMART (Bruker, 1997)'
_computing_data_reduction 'SAINT (Bruker, 1997)'
_computing_molecular_graphics 'SHELXTL (Sheldrick, 2008)'
_computing_publication_material 'SHELXTL (Sheldrick, 2008)'
_computing_structure_refinement 'SHELXTL (Sheldrick, 2008)'
_computing_structure_solution 'SHELXTL (Sheldrick, 2008)'
_diffrn_ambient_temperature 298(2)
_diffrn_measured_fraction_theta_full 0.988
_diffrn_measured_fraction_theta_max 0.988
_diffrn_measurement_device_type 'Bruker SMART APEX CCD'
_diffrn_measurement_method '\f and \w'
_diffrn_radiation_monochromator graphite
_diffrn_radiation_source 'fine-focus sealed tube'
_diffrn_radiation_type MoK\a
_diffrn_radiation_wavelength 0.71073
_diffrn_reflns_av_R_equivalents 0.0295
_diffrn_reflns_av_sigmaI/netI 0.0326
_diffrn_reflns_limit_h_max 6
_diffrn_reflns_limit_h_min -5
_diffrn_reflns_limit_k_max 18
_diffrn_reflns_limit_k_min -12
_diffrn_reflns_limit_l_max 23
_diffrn_reflns_limit_l_min -23
_diffrn_reflns_number 7520
_diffrn_reflns_theta_full 26.49
_diffrn_reflns_theta_max 26.49
_diffrn_reflns_theta_min 1.75
_exptl_absorpt_coefficient_mu 0.094
_exptl_absorpt_correction_T_max 0.9815
_exptl_absorpt_correction_T_min 0.9510
_exptl_absorpt_correction_type multi-scan
_exptl_absorpt_process_details '(SADABS; Sheldrick, 1996)'
_exptl_crystal_colour yellow
_exptl_crystal_density_diffrn 1.388
_exptl_crystal_density_method 'not measured'
_exptl_crystal_description block
_exptl_crystal_F_000 600
_exptl_crystal_size_max 0.54
_exptl_crystal_size_mid 0.32
_exptl_crystal_size_min 0.20
_refine_diff_density_max 0.243
_refine_diff_density_min -0.159
_refine_ls_extinction_method none
_refine_ls_goodness_of_fit_ref 1.025
_refine_ls_hydrogen_treatment constr
_refine_ls_matrix_type full
_refine_ls_number_parameters 190
_refine_ls_number_reflns 2765
_refine_ls_number_restraints 0
_refine_ls_restrained_S_all 1.025
_refine_ls_R_factor_all 0.0600
_refine_ls_R_factor_gt 0.0466
_refine_ls_shift/su_max 0.008
_refine_ls_shift/su_mean 0.001
_refine_ls_structure_factor_coef Fsqd
_refine_ls_weighting_details 'calc w=1/[\s^2^(Fo^2^)+(0.0762P)^2^+0.108P] where P=(Fo^2^+2Fc^2^)/3'
_refine_ls_weighting_scheme calc
_refine_ls_wR_factor_gt 0.1259
_refine_ls_wR_factor_ref 0.1324
_reflns_number_gt 2149
_reflns_number_total 2765
_reflns_threshold_expression I>2\s(I)
_cod_data_source_file lh2772.cif
_cod_data_source_block I
_cod_depositor_comments
;
The following automatic conversions were performed:
'_symmetry_cell_setting' value 'Monoclinic' changed to 'monoclinic'
according to '/home/saulius/struct/CIF-dictionaries/cif_core.dic'
dictionary named 'cif_core.dic' version 2.4.1 from 2010-06-29.

Automatic conversion script
Id: cif_fix_enum 1527 2010-12-29 10:47:43Z saulius 

The following automatic conversions were performed:

'_symmetry_cell_setting' value 'Monoclinic' changed to 'monoclinic'
according to /home/saulius/struct/CIF-dictionaries/cif_core.dic
dictionary named 'cif_core.dic' version 2.4.1 from 2010-06-29.

Automatic conversion script
Id: cif_fix_values 1715 2011-07-08 13:25:40Z adriana 
;
_cod_original_cell_volume 1355.5(5)
_cod_original_sg_symbol_H-M 'P 21/c'
_cod_database_code 2221135
_cod_database_fobs_code 2221135

loop_
_symmetry_equiv_pos_as_xyz
'x, y, z'
'-x, y+1/2, -z+1/2'
'-x, -y, -z'
'x, -y-1/2, z-1/2'

loop_
_atom_site_type_symbol
_atom_site_label
_atom_site_fract_x
_atom_site_fract_y
_atom_site_fract_z
_atom_site_U_iso_or_equiv
_atom_site_adp_type
_atom_site_calc_flag
_atom_site_refinement_flags
_atom_site_occupancy
_atom_site_disorder_assembly
_atom_site_disorder_group
C C1 -0.1483(3) 0.89542(10) 0.18581(7) 0.0333(3) Uani d . 1 . .
C C2 -0.2322(3) 0.81999(11) 0.22608(8) 0.0408(4) Uani d . 1 . .
H H2 -0.3697 0.7814 0.2077 0.049 Uiso calc R 1 . .
C C3 -0.1090(4) 0.80542(11) 0.29126(8) 0.0439(4) Uani d . 1 . .
H H3 -0.1645 0.7569 0.3181 0.053 Uiso calc R 1 . .
C C4 0.1020(3) 0.86265(10) 0.31895(8) 0.0391(4) Uani d . 1 . .
C C5 0.1770(3) 0.93444(10) 0.27517(7) 0.0336(3) Uani d . 1 . .
C C6 0.3910(3) 0.99566(10) 0.30193(7) 0.0356(4) Uani d . 1 . .
C C7 0.5185(3) 0.98199(12) 0.37060(8) 0.0460(4) Uani d . 1 . .
C C8 0.4363(4) 0.90765(14) 0.41232(9) 0.0597(5) Uani d . 1 . .
H H8 0.5227 0.8980 0.4571 0.072 Uiso calc R 1 . .
C C9 0.2361(4) 0.85156(13) 0.38776(9) 0.0553(5) Uani d . 1 . .
H H9 0.1833 0.8043 0.4163 0.066 Uiso calc R 1 . .
C C10 0.7237(4) 1.04302(14) 0.39446(10) 0.0593(5) Uani d . 1 . .
H H10 0.8122 1.0362 0.4393 0.071 Uiso calc R 1 . .
C C11 0.7935(4) 1.11242(14) 0.35196(11) 0.0598(5) Uani d . 1 . .
H H11 0.9289 1.1536 0.3673 0.072 Uiso calc R 1 . .
C C12 0.6584(4) 1.12040(12) 0.28535(10) 0.0494(4) Uani d . 1 . .
H H12 0.7079 1.1679 0.2567 0.059 Uiso calc R 1 . .
C C13 -0.1736(3) 0.99054(11) 0.08028(7) 0.0387(4) Uani d . 1 . .
H H13A -0.2437 0.9841 0.0313 0.046 Uiso calc R 1 . .
H H13B 0.0264 0.9875 0.0811 0.046 Uiso calc R 1 . .
C C14 -0.2546(3) 1.08165(11) 0.10638(8) 0.0402(4) Uani d . 1 . .
H H14A -0.1674 1.0912 0.1535 0.048 Uiso calc R 1 . .
H H14B -0.1856 1.1273 0.0752 0.048 Uiso calc R 1 . .
C C15 -0.4906(3) 0.85897(10) 0.08751(8) 0.0392(4) Uani d . 1 . .
H H15A -0.6007 0.8955 0.0538 0.047 Uiso calc R 1 . .
H H15B -0.6107 0.8389 0.1236 0.047 Uiso calc R 1 . .
C C16 -0.3880(4) 0.77747(11) 0.04926(8) 0.0465(4) Uani d . 1 . .
H H16A -0.3010 0.7366 0.0840 0.056 Uiso calc R 1 . .
H H16B -0.5452 0.7465 0.0262 0.056 Uiso calc R 1 . .
N N1 0.4640(3) 1.06489(9) 0.25999(7) 0.0415(3) Uani d . 1 . .
N N2 0.0550(2) 0.94980(8) 0.20978(6) 0.0333(3) Uani d . 1 . .
N N3 -0.2733(3) 0.91507(8) 0.12111(6) 0.0374(3) Uani d . 1 . .
O O1 -0.5458(2) 1.09241(8) 0.10935(6) 0.0499(3) Uani d . 1 . .
H H4 -0.5826 1.0760 0.1499 0.075 Uiso d R 1 . .
O O2 -0.1971(3) 0.79774(9) -0.00230(6) 0.0586(4) Uani d . 1 . .
H H5 -0.2838 0.8313 -0.0377 0.088 Uiso d R 1 . .

loop_
_atom_site_aniso_label
_atom_site_aniso_U_11
_atom_site_aniso_U_22
_atom_site_aniso_U_33
_atom_site_aniso_U_12
_atom_site_aniso_U_13
_atom_site_aniso_U_23
C1 0.0325(8) 0.0333(8) 0.0345(7) 0.0036(6) 0.0044(6) -0.0001(6)
C2 0.0433(9) 0.0355(8) 0.0436(8) -0.0043(7) 0.0027(7) 0.0017(7)
C3 0.0524(10) 0.0343(9) 0.0457(9) 0.0012(7) 0.0090(8) 0.0101(7)
C4 0.0435(9) 0.0375(8) 0.0366(8) 0.0056(7) 0.0032(7) 0.0059(6)
C5 0.0338(8) 0.0350(8) 0.0322(7) 0.0063(6) 0.0043(6) 0.0014(6)
C6 0.0331(9) 0.0370(8) 0.0369(8) 0.0080(6) 0.0041(6) -0.0032(6)
C7 0.0436(10) 0.0529(10) 0.0407(8) 0.0079(8) -0.0035(7) -0.0069(7)
C8 0.0682(13) 0.0704(13) 0.0385(9) 0.0051(10) -0.0131(8) 0.0081(8)
C9 0.0676(13) 0.0566(11) 0.0411(9) 0.0044(9) -0.0018(8) 0.0161(8)
C10 0.0505(11) 0.0736(14) 0.0522(10) 0.0062(10) -0.0103(8) -0.0156(9)
C11 0.0466(11) 0.0627(12) 0.0694(12) -0.0077(9) -0.0009(9) -0.0228(10)
C12 0.0458(10) 0.0443(10) 0.0589(10) -0.0045(8) 0.0096(8) -0.0127(8)
C13 0.0360(9) 0.0494(9) 0.0306(7) -0.0033(7) 0.0005(6) 0.0062(6)
C14 0.0358(9) 0.0421(9) 0.0423(8) -0.0042(7) -0.0003(7) 0.0088(6)
C15 0.0342(9) 0.0430(9) 0.0398(8) 0.0002(7) -0.0022(6) 0.0012(6)
C16 0.0522(11) 0.0417(9) 0.0448(9) 0.0025(7) -0.0047(8) -0.0014(7)
N1 0.0383(8) 0.0410(7) 0.0455(7) -0.0010(6) 0.0062(6) -0.0048(6)
N2 0.0330(7) 0.0344(7) 0.0327(6) 0.0026(5) 0.0039(5) 0.0027(5)
N3 0.0404(7) 0.0374(7) 0.0337(6) -0.0034(6) -0.0025(5) 0.0031(5)
O1 0.0394(7) 0.0602(8) 0.0502(7) 0.0085(5) 0.0040(5) 0.0163(5)
O2 0.0552(8) 0.0697(9) 0.0514(7) 0.0186(6) 0.0069(6) -0.0034(6)

loop_
_atom_type_symbol
_atom_type_description
_atom_type_scat_dispersion_real
_atom_type_scat_dispersion_imag
_atom_type_scat_source
C C 0.0033 0.0000 'International Tables Vol C Tables 4.2.6.8 and 6.1.1.4'
H H 0.0000 0.0000 'International Tables Vol C Tables 4.2.6.8 and 6.1.1.4'
N N 0.0061 0.0000 'International Tables Vol C Tables 4.2.6.8 and 6.1.1.4'
O O 0.0106 0.0000 'International Tables Vol C Tables 4.2.6.8 and 6.1.1.4'

loop_
_geom_angle_atom_site_label_1
_geom_angle_atom_site_label_2
_geom_angle_atom_site_label_3
_geom_angle_site_symmetry_1
_geom_angle_site_symmetry_3
_geom_angle
_geom_angle_publ_flag
N2 C1 N3 . . 116.99(13) ?
N2 C1 C2 . . 121.66(13) ?
N3 C1 C2 . . 121.35(14) ?
C3 C2 C1 . . 119.07(14) ?
C3 C2 H2 . . 120.5 ?
C1 C2 H2 . . 120.5 ?
C2 C3 C4 . . 120.81(14) ?
C2 C3 H3 . . 119.6 ?
C4 C3 H3 . . 119.6 ?
C3 C4 C5 . . 116.60(14) ?
C3 C4 C9 . . 123.31(15) ?
C5 C4 C9 . . 120.08(15) ?
N2 C5 C4 . . 123.15(14) ?
N2 C5 C6 . . 118.39(13) ?
C4 C5 C6 . . 118.45(13) ?
N1 C6 C7 . . 121.82(14) ?
N1 C6 C5 . . 118.68(13) ?
C7 C6 C5 . . 119.50(14) ?
C10 C7 C6 . . 117.59(16) ?
C10 C7 C8 . . 122.76(16) ?
C6 C7 C8 . . 119.65(15) ?
C9 C8 C7 . . 120.76(15) ?
C9 C8 H8 . . 119.6 ?
C7 C8 H8 . . 119.6 ?
C8 C9 C4 . . 121.54(16) ?
C8 C9 H9 . . 119.2 ?
C4 C9 H9 . . 119.2 ?
C11 C10 C7 . . 119.93(17) ?
C11 C10 H10 . . 120.0 ?
C7 C10 H10 . . 120.0 ?
C10 C11 C12 . . 118.52(17) ?
C10 C11 H11 . . 120.7 ?
C12 C11 H11 . . 120.7 ?
N1 C12 C11 . . 124.22(18) ?
N1 C12 H12 . . 117.9 ?
C11 C12 H12 . . 117.9 ?
N3 C13 C14 . . 114.71(12) ?
N3 C13 H13A . . 108.6 ?
C14 C13 H13A . . 108.6 ?
N3 C13 H13B . . 108.6 ?
C14 C13 H13B . . 108.6 ?
H13A C13 H13B . . 107.6 ?
O1 C14 C13 . . 113.19(13) ?
O1 C14 H14A . . 108.9 ?
C13 C14 H14A . . 108.9 ?
O1 C14 H14B . . 108.9 ?
C13 C14 H14B . . 108.9 ?
H14A C14 H14B . . 107.8 ?
N3 C15 C16 . . 114.57(13) ?
N3 C15 H15A . . 108.6 ?
C16 C15 H15A . . 108.6 ?
N3 C15 H15B . . 108.6 ?
C16 C15 H15B . . 108.6 ?
H15A C15 H15B . . 107.6 ?
O2 C16 C15 . . 113.97(13) ?
O2 C16 H16A . . 108.8 ?
C15 C16 H16A . . 108.8 ?
O2 C16 H16B . . 108.8 ?
C15 C16 H16B . . 108.8 ?
H16A C16 H16B . . 107.7 ?
C12 N1 C6 . . 117.92(14) ?
C1 N2 C5 . . 118.67(12) ?
C1 N3 C15 . . 122.52(12) ?
C1 N3 C13 . . 119.64(12) ?
C15 N3 C13 . . 117.64(11) ?
C14 O1 H4 . . 105.8 ?
C16 O2 H5 . . 109.1 ?

loop_
_geom_bond_atom_site_label_1
_geom_bond_atom_site_label_2
_geom_bond_site_symmetry_2
_geom_bond_distance
_geom_bond_publ_flag
C1 N2 . 1.3319(19) ?
C1 N3 . 1.3603(18) ?
C1 C2 . 1.427(2) ?
C2 C3 . 1.351(2) ?
C2 H2 . 0.9300 ?
C3 C4 . 1.406(2) ?
C3 H3 . 0.9300 ?
C4 C5 . 1.410(2) ?
C4 C9 . 1.425(2) ?
C5 N2 . 1.3539(18) ?
C5 C6 . 1.447(2) ?
C6 N1 . 1.3573(19) ?
C6 C7 . 1.415(2) ?
C7 C10 . 1.400(3) ?
C7 C8 . 1.427(3) ?
C8 C9 . 1.340(3) ?
C8 H8 . 0.9300 ?
C9 H9 . 0.9300 ?
C10 C11 . 1.361(3) ?
C10 H10 . 0.9300 ?
C11 C12 . 1.386(3) ?
C11 H11 . 0.9300 ?
C12 N1 . 1.320(2) ?
C12 H12 . 0.9300 ?
C13 N3 . 1.4590(18) ?
C13 C14 . 1.501(2) ?
C13 H13A . 0.9700 ?
C13 H13B . 0.9700 ?
C14 O1 . 1.4255(19) ?
C14 H14A . 0.9700 ?
C14 H14B . 0.9700 ?
C15 N3 . 1.4574(19) ?
C15 C16 . 1.509(2) ?
C15 H15A . 0.9700 ?
C15 H15B . 0.9700 ?
C16 O2 . 1.415(2) ?
C16 H16A . 0.9700 ?
C16 H16B . 0.9700 ?
O1 H4 . 0.8330 ?
O2 H5 . 0.9147 ?

loop_
_geom_hbond_atom_site_label_D
_geom_hbond_atom_site_label_H
_geom_hbond_atom_site_label_A
_geom_hbond_site_symmetry_A
_geom_hbond_distance_DH
_geom_hbond_distance_HA
_geom_hbond_distance_DA
_geom_hbond_angle_DHA
O2 H5 O1 3_475 0.91 1.91 2.8254(17) 176.7
O1 H4 N1 1_455 0.83 2.08 2.8676(18) 157.5

loop_
_geom_torsion_atom_site_label_1
_geom_torsion_atom_site_label_2
_geom_torsion_atom_site_label_3
_geom_torsion_atom_site_label_4
_geom_torsion_site_symmetry_1
_geom_torsion_site_symmetry_2
_geom_torsion_site_symmetry_3
_geom_torsion_site_symmetry_4
_geom_torsion
_geom_torsion_publ_flag
N2 C1 C2 C3 . . . . 2.5(2) ?
N3 C1 C2 C3 . . . . -177.39(14) ?
C1 C2 C3 C4 . . . . -1.0(2) ?
C2 C3 C4 C5 . . . . -0.4(2) ?
C2 C3 C4 C9 . . . . 178.88(15) ?
C3 C4 C5 N2 . . . . 0.5(2) ?
C9 C4 C5 N2 . . . . -178.84(14) ?
C3 C4 C5 C6 . . . . 179.25(13) ?
C9 C4 C5 C6 . . . . -0.1(2) ?
N2 C5 C6 N1 . . . . -1.15(19) ?
C4 C5 C6 N1 . . . . -179.99(13) ?
N2 C5 C6 C7 . . . . 178.92(13) ?
C4 C5 C6 C7 . . . . 0.1(2) ?
N1 C6 C7 C10 . . . . 0.3(2) ?
C5 C6 C7 C10 . . . . -179.75(14) ?
N1 C6 C7 C8 . . . . -179.37(14) ?
C5 C6 C7 C8 . . . . 0.5(2) ?
C10 C7 C8 C9 . . . . 179.05(18) ?
C6 C7 C8 C9 . . . . -1.3(3) ?
C7 C8 C9 C4 . . . . 1.3(3) ?
C3 C4 C9 C8 . . . . -179.92(17) ?
C5 C4 C9 C8 . . . . -0.7(3) ?
C6 C7 C10 C11 . . . . 0.1(3) ?
C8 C7 C10 C11 . . . . 179.74(17) ?
C7 C10 C11 C12 . . . . -0.3(3) ?
C10 C11 C12 N1 . . . . 0.2(3) ?
N3 C13 C14 O1 . . . . -56.55(17) ?
N3 C15 C16 O2 . . . . -54.91(18) ?
C11 C12 N1 C6 . . . . 0.2(2) ?
C7 C6 N1 C12 . . . . -0.4(2) ?
C5 C6 N1 C12 . . . . 179.63(13) ?
N3 C1 N2 C5 . . . . 177.46(12) ?
C2 C1 N2 C5 . . . . -2.4(2) ?
C4 C5 N2 C1 . . . . 1.0(2) ?
C6 C5 N2 C1 . . . . -177.83(12) ?
N2 C1 N3 C15 . . . . 177.43(12) ?
C2 C1 N3 C15 . . . . -2.7(2) ?
N2 C1 N3 C13 . . . . 2.72(19) ?
C2 C1 N3 C13 . . . . -177.39(13) ?
C16 C15 N3 C1 . . . . -81.85(17) ?
C16 C15 N3 C13 . . . . 92.96(16) ?
C14 C13 N3 C1 . . . . -75.61(17) ?
C14 C13 N3 C15 . . . . 109.43(15) ?

loop_
_cod_related_entry_id
_cod_related_entry_database
_cod_related_entry_code
1 ChemSpider 24741735
